data_7232873
loop_
_publ_author_name
'Barnett, S. A.'
'Allan, D. R.'

_publ_section_title
;
 The high-pressure and low-temperature structural behaviour of
 2,2,2-trifluoroethanol
;
_journal_issue 30
_journal_name_full CrystEngComm
_journal_page_first 4501
_journal_paper_doi 10.1039/C9CE00485H
_journal_volume 21
_journal_year 2019
_chemical_formula_moiety 'C2 H3 F3 O'
_chemical_formula_sum 'C2 H3 F3 O'
_chemical_formula_weight 100.04
_chemical_melting_point 229.7
_chemical_name_common Trifluoroethanol
_chemical_name_systematic 2,2,2-Trifluoroethanol
_space_group_crystal_system orthorhombic
_space_group_IT_number 29
_space_group_name_Hall 'P 2c -2ac'
_space_group_name_H-M_alt 'P c a 21'
_symmetry_space_group_name_Hall 'P 2c -2ac'
_symmetry_space_group_name_H-M 'P c a 21'
_atom_sites_solution_hydrogens mixed
_atom_sites_solution_primary direct
_atom_sites_solution_secondary difmap
_audit_creation_method SHELXL-2014/7
_audit_update_record
;
2019-03-29 deposited with the CCDC.    2019-05-14 downloaded from the CCDC.
;
_cell_angle_alpha 90
_cell_angle_beta 90
_cell_angle_gamma 90
_cell_formula_units_Z 8
_cell_length_a 8.6040(7)
_cell_length_b 10.0578(8)
_cell_length_c 9.1461(8)
_cell_measurement_reflns_used 2664
_cell_measurement_temperature 229(2)
_cell_measurement_theta_max 18.732
_cell_measurement_theta_min 1.350
_cell_volume 791.48(11)
_computing_cell_refinement
;
DIALS 2theta refinement, DIALS 1.11.2-g01fb9e997-release
;
_computing_data_collection 'GDA - generic data aquisition software'
_computing_data_reduction
;
aimless (Evans, P. R. and Murshudov, G. N., 2013)
ccp4 (Winn, M. D. et al., 2011)
DIALS 1.11.2-g01fb9e997-release (Winter, G. et al., 2018)
pointless (Evans, P., 2006)
XIA2 0.5.653-g9f819c0c-dials-1.11 (Winter, G., 2010)
;
_computing_molecular_graphics 'Mercury (Macrae et al, 2006)'
_computing_structure_refinement 'SHELXL-2014/7 (Sheldrick, 2014)'
_computing_structure_solution 'SHELXT-2018/2 (Sheldrick, 2018)'
_diffrn_ambient_temperature 229(2)
_diffrn_detector 'Photon counting pixel array'
_diffrn_detector_area_resol_mean 0
_diffrn_detector_type 'Dectris Pilatus 300K'
_diffrn_measured_fraction_theta_full 0.952
_diffrn_measured_fraction_theta_max 0.877
_diffrn_measurement_device '4-circle \k-geometry diffractometer'
_diffrn_measurement_device_type Newport
_diffrn_measurement_method 'shutterless scans'
_diffrn_radiation_monochromator 'Silicon 111'
_diffrn_radiation_source 'Diamond Light Source Beamline I19-2'
_diffrn_radiation_type Synchrotron
_diffrn_radiation_wavelength 0.4859
_diffrn_reflns_av_R_equivalents 0.0518
_diffrn_reflns_av_unetI/netI 0.0519
_diffrn_reflns_Laue_measured_fraction_full 0.952
_diffrn_reflns_Laue_measured_fraction_max 0.877
_diffrn_reflns_limit_h_max 15
_diffrn_reflns_limit_h_min -15
_diffrn_reflns_limit_k_max 18
_diffrn_reflns_limit_k_min -17
_diffrn_reflns_limit_l_max 15
_diffrn_reflns_limit_l_min -7
_diffrn_reflns_number 9973
_diffrn_reflns_point_group_measured_fraction_full 0.762
_diffrn_reflns_point_group_measured_fraction_max 0.547
_diffrn_reflns_theta_full 17.500
_diffrn_reflns_theta_max 26.345
_diffrn_reflns_theta_min 1.384
_exptl_absorpt_coefficient_mu 0.050
_exptl_absorpt_correction_T_max 1.000
_exptl_absorpt_correction_T_min 0.998
_exptl_absorpt_correction_type empirical
_exptl_absorpt_process_details
;
CCP4 7.0.062: AIMLESS, version 0.7.2 : 27/05/18
Scaling & analysis of unmerged intensities, absorption correction
using spherical harmonics
;
_exptl_crystal_colour Colourless
_exptl_crystal_density_diffrn 1.679
_exptl_crystal_density_meas ?
_exptl_crystal_description Block
_exptl_crystal_F_000 400
_exptl_crystal_recrystallization_method Cooling
_exptl_crystal_size_max 0.300
_exptl_crystal_size_mid 0.300
_exptl_crystal_size_min 0.300
_refine_diff_density_max 0.157
_refine_diff_density_min -0.161
_refine_diff_density_rms 0.046
_refine_ls_abs_structure_details
;
 Flack x determined using 330 quotients [(I+)-(I-)]/[(I+)+(I-)]
 (Parsons, Flack and Wagner, Acta Cryst. B69 (2013) 249-259).
;
_refine_ls_abs_structure_Flack -0.7(10)
_refine_ls_extinction_coef 0.099(10)
_refine_ls_extinction_expression Fc^*^=kFc[1+0.001xFc^2^\l^3^/sin(2\q)]^-1/4^
_refine_ls_extinction_method 'SHELXL-2014/7 (Sheldrick 2014'
_refine_ls_goodness_of_fit_ref 0.875
_refine_ls_hydrogen_treatment mixed
_refine_ls_matrix_type full
_refine_ls_number_parameters 118
_refine_ls_number_reflns 2767
_refine_ls_number_restraints 1
_refine_ls_restrained_S_all 0.875
_refine_ls_R_factor_all 0.0845
_refine_ls_R_factor_gt 0.0331
_refine_ls_shift/su_max 0.000
_refine_ls_shift/su_mean 0.000
_refine_ls_structure_factor_coef Fsqd
_refine_ls_weighting_details 'w=1/[\s^2^(Fo^2^)+(0.0459P)^2^] where P=(Fo^2^+2Fc^2^)/3'
_refine_ls_weighting_scheme calc
_refine_ls_wR_factor_gt 0.0868
_refine_ls_wR_factor_ref 0.1058
_reflns_Friedel_coverage 0.192
_reflns_Friedel_fraction_full 0.543
_reflns_Friedel_fraction_max 0.185
_reflns_number_gt 1130
_reflns_number_total 2767
_reflns_threshold_expression 'I > 2\s(I)'
_cod_data_source_file c9ce00485h1.cif
_cod_data_source_block TFE-LT
_cod_depositor_comments
;
The following automatic conversions were performed:

'_exptl_crystal_density_meas' value 'not measured' was changed to '?'
- the value is perceived as not measured.

Automatic conversion script
Id: cif_fix_values 4973 2017-02-22 13:04:09Z antanas 

 Adding full bibliography for 7232872--7232873.cif.
;
_cod_database_code 7232873
_shelx_shelxl_version_number 2014/7
_shelx_space_group_comment
;
The symmetry employed for this shelxl refinement is uniquely defined
by the following loop, which should always be used as a source of
symmetry information in preference to the above space-group names.
They are only intended as comments.
;
_shelx_estimated_absorpt_t_min 0.985
_shelx_estimated_absorpt_t_max 0.985

loop_
_space_group_symop_operation_xyz
'x, y, z'
'-x, -y, z+1/2'
'x+1/2, -y, z'
'-x+1/2, y, z+1/2'

loop_
_atom_site_label
_atom_site_type_symbol
_atom_site_fract_x
_atom_site_fract_y
_atom_site_fract_z
_atom_site_U_iso_or_equiv
_atom_site_adp_type
_atom_site_occupancy
_atom_site_site_symmetry_order
_atom_site_calc_flag
_atom_site_refinement_flags_posn
_atom_site_refinement_flags_adp
C1 C 0.8398(2) 0.8209(2) 0.6464(2) 0.0551(5) Uani 1 1 d . .
H1A H 0.9007 0.8296 0.5564 0.066 Uiso 1 1 calc R U
H1B H 0.8970 0.8653 0.7252 0.066 Uiso 1 1 calc R U
O1 O 0.8229(2) 0.68658(15) 0.68042(15) 0.0610(4) Uani 1 1 d . .
H1 H 0.810(2) 0.648(3) 0.608(3) 0.058(7) Uiso 1 1 d . .
C2 C 0.6868(3) 0.8870(2) 0.6265(2) 0.0620(5) Uani 1 1 d . .
F1 F 0.7027(2) 1.01305(16) 0.5851(2) 0.1048(6) Uani 1 1 d . .
F2 F 0.60189(19) 0.88757(19) 0.74822(17) 0.0964(5) Uani 1 1 d . .
F3 F 0.60041(17) 0.82669(18) 0.52449(19) 0.0940(5) Uani 1 1 d . .
C3 C 0.84510(19) 0.4395(2) 0.3810(2) 0.0536(4) Uani 1 1 d . .
H3A H 0.9198 0.4110 0.4555 0.064 Uiso 1 1 calc R U
H3B H 0.9020 0.4544 0.2896 0.064 Uiso 1 1 calc R U
O2 O 0.77396(16) 0.55871(14) 0.42553(16) 0.0581(4) Uani 1 1 d . .
H2 H 0.740(3) 0.603(3) 0.341(3) 0.091(8) Uiso 1 1 d . .
C4 C 0.7276(2) 0.3339(2) 0.3587(2) 0.0554(5) Uani 1 1 d . .
F4 F 0.79337(17) 0.21904(14) 0.32122(17) 0.0914(5) Uani 1 1 d . .
F5 F 0.64074(18) 0.31221(17) 0.47645(15) 0.0869(5) Uani 1 1 d . .
F6 F 0.62750(14) 0.36586(15) 0.25098(13) 0.0751(4) Uani 1 1 d . .

loop_
_atom_site_aniso_label
_atom_site_aniso_U_11
_atom_site_aniso_U_22
_atom_site_aniso_U_33
_atom_site_aniso_U_23
_atom_site_aniso_U_13
_atom_site_aniso_U_12
C1 0.0637(10) 0.0494(11) 0.0521(11) 0.0014(8) 0.0016(9) -0.0067(8)
O1 0.0938(10) 0.0461(8) 0.0431(6) -0.0013(7) -0.0018(7) 0.0021(7)
C2 0.0745(11) 0.0526(12) 0.0588(10) -0.0017(9) 0.0015(10) 0.0041(9)
F1 0.1446(14) 0.0513(8) 0.1186(13) 0.0170(10) 0.0116(11) 0.0222(8)
F2 0.0949(9) 0.1045(13) 0.0897(9) -0.0106(9) 0.0316(8) 0.0150(9)
F3 0.0881(8) 0.1051(13) 0.0886(9) -0.0127(9) -0.0310(8) 0.0158(8)
C3 0.0496(8) 0.0532(12) 0.0580(9) -0.0073(9) 0.0031(8) 0.0032(8)
O2 0.0766(8) 0.0478(8) 0.0499(6) -0.0076(7) -0.0042(7) 0.0026(6)
C4 0.0577(10) 0.0506(11) 0.0578(11) -0.0051(9) 0.0058(10) 0.0047(8)
F4 0.1047(11) 0.0492(8) 0.1205(14) -0.0188(8) 0.0055(9) 0.0095(7)
F5 0.0884(8) 0.0881(11) 0.0843(9) 0.0130(8) 0.0261(8) -0.0189(8)
F6 0.0762(7) 0.0760(9) 0.0732(7) -0.0111(7) -0.0178(6) -0.0059(6)

loop_
_atom_type_symbol
_atom_type_description
_atom_type_scat_dispersion_real
_atom_type_scat_dispersion_imag
_atom_type_scat_source
C C 0.0006 0.0007 'International Tables Vol C Tables 4.2.6.8 and 6.1.1.4'
H H 0.0000 0.0000 'International Tables Vol C Tables 4.2.6.8 and 6.1.1.4'
O O 0.0036 0.0026 'International Tables Vol C Tables 4.2.6.8 and 6.1.1.4'
F F 0.0067 0.0045 'International Tables Vol C Tables 4.2.6.8 and 6.1.1.4'

loop_
_geom_angle_atom_site_label_1
_geom_angle_atom_site_label_2
_geom_angle_atom_site_label_3
_geom_angle
O1 C1 C2 111.65(18)
O1 C1 H1A 109.3
C2 C1 H1A 109.3
O1 C1 H1B 109.3
C2 C1 H1B 109.3
H1A C1 H1B 108.0
C1 O1 H1 107.9(18)
F1 C2 F2 106.9(2)
F1 C2 F3 106.90(18)
F2 C2 F3 106.26(17)
F1 C2 C1 111.74(18)
F2 C2 C1 112.68(19)
F3 C2 C1 111.99(19)
O2 C3 C4 110.74(15)
O2 C3 H3A 109.5
C4 C3 H3A 109.5
O2 C3 H3B 109.5
C4 C3 H3B 109.5
H3A C3 H3B 108.1
C3 O2 H2 107.4(17)
F5 C4 F4 107.79(19)
F5 C4 F6 105.82(14)
F4 C4 F6 106.88(16)
F5 C4 C3 112.98(17)
F4 C4 C3 111.56(16)
F6 C4 C3 111.46(18)

loop_
_geom_bond_atom_site_label_1
_geom_bond_atom_site_label_2
_geom_bond_distance
C1 O1 1.393(3)
C1 C2 1.486(3)
C1 H1A 0.9800
C1 H1B 0.9800
O1 H1 0.77(3)
C2 F1 1.330(3)
C2 F2 1.331(3)
C2 F3 1.338(3)
C3 O2 1.407(2)
C3 C4 1.481(3)
C3 H3A 0.9800
C3 H3B 0.9800
O2 H2 0.94(3)
C4 F5 1.329(2)
C4 F4 1.331(3)
C4 F6 1.348(2)

loop_
_geom_hbond_atom_site_label_D
_geom_hbond_atom_site_label_H
_geom_hbond_atom_site_label_A
_geom_hbond_distance_DH
_geom_hbond_distance_HA
_geom_hbond_distance_DA
_geom_hbond_angle_DHA
_geom_hbond_site_symmetry_A
O1 H1 O2 0.77(3) 1.93(3) 2.696(2) 178(3) .
O2 H2 O1 0.94(3) 1.77(3) 2.716(2) 179(3) 4_654
C1 H1A F5 0.98 2.61 3.303(2) 127.5 3_565

loop_
_geom_torsion_atom_site_label_1
_geom_torsion_atom_site_label_2
_geom_torsion_atom_site_label_3
_geom_torsion_atom_site_label_4
_geom_torsion
O1 C1 C2 F1 -176.08(17)
O1 C1 C2 F2 63.6(3)
O1 C1 C2 F3 -56.2(2)
O2 C3 C4 F5 -56.3(2)
O2 C3 C4 F4 -177.91(18)
O2 C3 C4 F6 62.7(2)
